data_4504863
loop_
_publ_author_name
'Aaker\"oy, Christer B.'
'Desper, John'
'Urbina, Joaquin F.'

_publ_section_title
;
 Syntheses and Crystal Structures of Versatile Supramolecular Reagents
 Based upon [(Benzimidazol-1-yl)methyl]-benzamides
;
_journal_issue 3
_journal_name_full 'Crystal Growth &amp; Design'
_journal_page_first 1283
_journal_paper_doi 10.1021/cg049579t
_journal_volume 5
_journal_year 2005
_chemical_formula_moiety '(C15 H12 Cl N3 O) (H2 O)'
_chemical_formula_sum 'C15 H14 Cl N3 O2'
_chemical_formula_weight 303.74
_chemical_name_systematic
;
4-[(2-chlorobenzimidazol-1-yl)methyl]benzamide
;
_space_group_IT_number 19
_symmetry_cell_setting orthorhombic
_symmetry_space_group_name_Hall 'P 2ac 2ab'
_symmetry_space_group_name_H-M 'P 21 21 21'
_atom_sites_solution_hydrogens geom
_atom_sites_solution_primary direct
_atom_sites_solution_secondary difmap
_audit_creation_method SHELXL-97
_cell_angle_alpha 90.00
_cell_angle_beta 90.00
_cell_angle_gamma 90.00
_cell_formula_units_Z 4
_cell_length_a 6.0212(10)
_cell_length_b 12.4652(19)
_cell_length_c 19.166(3)
_cell_measurement_reflns_used 1162
_cell_measurement_temperature 203(2)
_cell_measurement_theta_max 27.15
_cell_measurement_theta_min 3.25
_cell_volume 1438.5(4)
_computing_cell_refinement 'Bruker XSCANS'
_computing_data_collection 'Bruker XSCANS'
_computing_data_reduction 'Bruker SHELXTL'
_computing_molecular_graphics 'Bruker SHELXTL'
_computing_publication_material 'Bruker SHELXTL'
_computing_structure_refinement 'SHELXL-97 (Sheldrick, 1997)'
_computing_structure_solution 'SHELXS-97 (Sheldrick, 1990)'
_diffrn_ambient_temperature 203(2)
_diffrn_measured_fraction_theta_full 0.944
_diffrn_measured_fraction_theta_max 0.944
_diffrn_measurement_device_type 'Bruker P4'
_diffrn_measurement_method '\w scans'
_diffrn_radiation_monochromator graphite
_diffrn_radiation_source 'fine-focus sealed tube'
_diffrn_radiation_type MoK\a
_diffrn_radiation_wavelength 0.71073
_diffrn_reflns_av_R_equivalents 0.0484
_diffrn_reflns_av_sigmaI/netI 0.0656
_diffrn_reflns_limit_h_max 7
_diffrn_reflns_limit_h_min -7
_diffrn_reflns_limit_k_max 16
_diffrn_reflns_limit_k_min -15
_diffrn_reflns_limit_l_max 16
_diffrn_reflns_limit_l_min -25
_diffrn_reflns_number 6885
_diffrn_reflns_theta_full 28.33
_diffrn_reflns_theta_max 28.33
_diffrn_reflns_theta_min 2.68
_exptl_absorpt_coefficient_mu 0.273
_exptl_absorpt_correction_type none
_exptl_crystal_colour colorless
_exptl_crystal_density_diffrn 1.402
_exptl_crystal_density_method 'not measured'
_exptl_crystal_description prism
_exptl_crystal_F_000 632
_exptl_crystal_size_max 0.40
_exptl_crystal_size_mid 0.25
_exptl_crystal_size_min 0.10
_refine_diff_density_max 0.225
_refine_diff_density_min -0.201
_refine_diff_density_rms 0.064
_refine_ls_abs_structure_details 'Flack H D (1983), Acta Cryst. A39, 876-881'
_refine_ls_abs_structure_Flack 0.28(7)
_refine_ls_extinction_coef 0.044(2)
_refine_ls_extinction_expression Fc^*^=kFc[1+0.001xFc^2^\l^3^/sin(2\q)]^-1/4^
_refine_ls_extinction_method SHELXL
_refine_ls_goodness_of_fit_ref 0.937
_refine_ls_hydrogen_treatment mixed
_refine_ls_matrix_type full
_refine_ls_number_parameters 204
_refine_ls_number_reflns 3255
_refine_ls_number_restraints 0
_refine_ls_restrained_S_all 0.937
_refine_ls_R_factor_all 0.0602
_refine_ls_R_factor_gt 0.0382
_refine_ls_shift/su_max 0.001
_refine_ls_shift/su_mean 0.000
_refine_ls_structure_factor_coef Fsqd
_refine_ls_weighting_details 'calc w=1/[\s^2^(Fo^2^)+(0.0350P)^2^+0.0000P] where P=(Fo^2^+2Fc^2^)/3'
_refine_ls_weighting_scheme calc
_refine_ls_wR_factor_gt 0.0755
_refine_ls_wR_factor_ref 0.0821
_reflns_Friedel_coverage 0.658
_reflns_number_gt 2337
_reflns_number_total 3255
_reflns_threshold_expression >2sigma(I)
_cod_data_source_file cg049579tsi20050202_023358.cif
_cod_data_source_block 12.H2O
_cod_depositor_comments
;
The following automatic conversions were performed:

'_symmetry_cell_setting' value 'Orthorhombic' changed to
'orthorhombic' according to
/home/saulius/struct/CIF-dictionaries/cif_core.dic dictionary named
'cif_core.dic' version 2.4.1 from 2010-06-29.

Automatic conversion script
Id: cif_fix_values 1715 2011-07-08 13:25:40Z adriana 
;
_cod_original_sg_symbol_H-M P2(1)2(1)2(1)
_cod_database_code 4504863

loop_
_symmetry_equiv_pos_as_xyz
'x, y, z'
'-x+1/2, -y, z+1/2'
'-x, y+1/2, -z+1/2'
'x+1/2, -y+1/2, -z'

loop_
_atom_site_label
_atom_site_type_symbol
_atom_site_fract_x
_atom_site_fract_y
_atom_site_fract_z
_atom_site_U_iso_or_equiv
_atom_site_adp_type
_atom_site_occupancy
_atom_site_symmetry_multiplicity
_atom_site_calc_flag
_atom_site_refinement_flags
Cl1 Cl 1.11791(9) 0.23990(5) 0.29647(3) 0.0534(2) Uani 1 1 d .
O1S O 0.6997(3) 0.18253(13) 0.45224(9) 0.0457(4) Uani 1 1 d .
H1A H 0.604(4) 0.144(2) 0.4697(14) 0.055 Uiso 1 1 d .
H1B H 0.686(4) 0.1627(19) 0.4101(13) 0.055 Uiso 1 1 d .
N11 N 0.9182(3) 0.10767(13) 0.20798(9) 0.0330(4) Uani 1 1 d .
C12 C 0.9175(3) 0.15221(17) 0.27229(11) 0.0366(5) Uani 1 1 d .
N13 N 0.7551(3) 0.12265(14) 0.31234(9) 0.0418(5) Uani 1 1 d .
C14 C 0.6369(3) 0.05089(16) 0.27169(11) 0.0371(5) Uani 1 1 d .
C15 C 0.4474(4) -0.0071(2) 0.28785(13) 0.0507(6) Uani 1 1 d .
H15 H 0.3782 -0.0006 0.3316 0.061 Uiso 1 1 calc R
C16 C 0.3647(4) -0.0742(2) 0.23745(15) 0.0572(7) Uani 1 1 d .
H16 H 0.2375 -0.1152 0.2472 0.069 Uiso 1 1 calc R
C17 C 0.4639(4) -0.0829(2) 0.17272(14) 0.0515(6) Uani 1 1 d .
H17 H 0.4014 -0.1293 0.1394 0.062 Uiso 1 1 calc R
C18 C 0.6506(3) -0.02587(17) 0.15558(12) 0.0420(5) Uani 1 1 d .
H18 H 0.7180 -0.0320 0.1115 0.050 Uiso 1 1 calc R
C19 C 0.7341(3) 0.04091(15) 0.20641(11) 0.0330(5) Uani 1 1 d .
C21 C 0.8387(3) 0.42259(17) 0.04780(10) 0.0310(5) Uani 1 1 d .
C22 C 0.7054(3) 0.33245(18) 0.05062(11) 0.0363(5) Uani 1 1 d .
H22 H 0.5635 0.3341 0.0302 0.044 Uiso 1 1 calc R
C23 C 0.7780(3) 0.24014(18) 0.08301(10) 0.0372(5) Uani 1 1 d .
H23 H 0.6860 0.1792 0.0839 0.045 Uiso 1 1 calc R
C24 C 0.9842(3) 0.23650(18) 0.11401(10) 0.0325(5) Uani 1 1 d .
C25 C 1.1158(3) 0.32594(18) 0.11138(11) 0.0401(5) Uani 1 1 d .
H25 H 1.2564 0.3245 0.1327 0.048 Uiso 1 1 calc R
C26 C 1.0464(3) 0.41802(19) 0.07807(11) 0.0395(5) Uani 1 1 d .
H26 H 1.1409 0.4779 0.0760 0.047 Uiso 1 1 calc R
C27 C 0.7424(4) 0.52055(18) 0.01475(10) 0.0352(5) Uani 1 1 d .
N27 N 0.8665(4) 0.60749(16) 0.01201(11) 0.0456(5) Uani 1 1 d .
H27A H 0.809(4) 0.6663(19) -0.0030(12) 0.055 Uiso 1 1 d .
H27B H 1.009(4) 0.610(2) 0.0284(13) 0.055 Uiso 1 1 d .
O27 O 0.5513(2) 0.51927(13) -0.00784(8) 0.0456(4) Uani 1 1 d .
C28 C 1.0620(3) 0.13587(17) 0.15007(11) 0.0382(5) Uani 1 1 d .
H28A H 1.0648 0.0767 0.1164 0.046 Uiso 1 1 calc R
H28B H 1.2136 0.1466 0.1673 0.046 Uiso 1 1 calc R

loop_
_atom_site_aniso_label
_atom_site_aniso_U_11
_atom_site_aniso_U_22
_atom_site_aniso_U_33
_atom_site_aniso_U_23
_atom_site_aniso_U_13
_atom_site_aniso_U_12
Cl1 0.0613(3) 0.0406(4) 0.0583(4) -0.0052(3) -0.0156(3) -0.0073(3)
O1S 0.0533(9) 0.0420(10) 0.0417(10) -0.0140(8) 0.0037(8) -0.0073(8)
N11 0.0430(9) 0.0253(9) 0.0308(10) 0.0005(8) 0.0007(8) 0.0008(8)
C12 0.0457(11) 0.0269(12) 0.0372(13) 0.0012(10) -0.0054(10) 0.0030(10)
N13 0.0580(11) 0.0348(11) 0.0327(10) 0.0004(8) -0.0013(9) 0.0019(10)
C14 0.0468(10) 0.0295(12) 0.0351(12) 0.0048(10) 0.0002(11) -0.0005(11)
C15 0.0582(13) 0.0465(15) 0.0475(15) 0.0141(13) 0.0083(12) -0.0032(12)
C16 0.0535(13) 0.0450(15) 0.0732(19) 0.0191(15) -0.0053(14) -0.0124(14)
C17 0.0661(14) 0.0304(13) 0.0581(16) 0.0022(13) -0.0185(13) -0.0097(12)
C18 0.0593(13) 0.0281(12) 0.0386(13) 0.0014(10) -0.0080(11) 0.0004(12)
C19 0.0420(10) 0.0226(10) 0.0345(11) 0.0060(9) -0.0025(10) 0.0021(9)
C21 0.0396(10) 0.0305(11) 0.0228(10) -0.0016(9) 0.0039(8) 0.0010(10)
C22 0.0383(10) 0.0382(13) 0.0325(12) 0.0007(10) -0.0020(10) -0.0042(10)
C23 0.0436(10) 0.0324(12) 0.0356(12) 0.0015(11) 0.0001(9) -0.0087(11)
C24 0.0386(9) 0.0280(12) 0.0309(11) -0.0030(10) 0.0066(9) 0.0023(10)
C25 0.0368(10) 0.0371(13) 0.0463(14) 0.0054(11) -0.0026(11) -0.0014(11)
C26 0.0398(10) 0.0327(13) 0.0460(14) 0.0039(11) -0.0007(10) -0.0063(10)
C27 0.0484(11) 0.0316(12) 0.0256(11) -0.0031(10) 0.0056(10) 0.0005(11)
N27 0.0548(11) 0.0331(11) 0.0489(12) 0.0102(10) -0.0057(11) 0.0009(11)
O27 0.0482(8) 0.0408(10) 0.0477(10) -0.0021(8) -0.0116(7) 0.0044(8)
C28 0.0420(11) 0.0329(13) 0.0397(13) 0.0038(11) 0.0064(10) 0.0046(10)

loop_
_atom_type_symbol
_atom_type_description
_atom_type_scat_dispersion_real
_atom_type_scat_dispersion_imag
_atom_type_scat_source
C C 0.0033 0.0016 'International Tables Vol C Tables 4.2.6.8 and 6.1.1.4'
H H 0.0000 0.0000 'International Tables Vol C Tables 4.2.6.8 and 6.1.1.4'
N N 0.0061 0.0033 'International Tables Vol C Tables 4.2.6.8 and 6.1.1.4'
O O 0.0106 0.0060 'International Tables Vol C Tables 4.2.6.8 and 6.1.1.4'
Cl Cl 0.1484 0.1585 'International Tables Vol C Tables 4.2.6.8 and 6.1.1.4'

loop_
_geom_angle_atom_site_label_1
_geom_angle_atom_site_label_2
_geom_angle_atom_site_label_3
_geom_angle
H1A O1S H1B 99(2)
C12 N11 C19 105.30(16)
C12 N11 C28 126.86(18)
C19 N11 C28 127.30(17)
N13 C12 N11 115.17(19)
N13 C12 Cl1 123.99(17)
N11 C12 Cl1 120.84(16)
C12 N13 C14 103.79(17)
N13 C14 C15 129.4(2)
N13 C14 C19 110.42(18)
C15 C14 C19 120.2(2)
C16 C15 C14 117.4(2)
C16 C15 H15 121.3
C14 C15 H15 121.3
C15 C16 C17 121.6(2)
C15 C16 H16 119.2
C17 C16 H16 119.2
C18 C17 C16 122.0(2)
C18 C17 H17 119.0
C16 C17 H17 119.0
C17 C18 C19 116.3(2)
C17 C18 H18 121.8
C19 C18 H18 121.8
C18 C19 N11 132.1(2)
C18 C19 C14 122.57(19)
N11 C19 C14 105.32(17)
C26 C21 C22 118.5(2)
C26 C21 C27 124.4(2)
C22 C21 C27 117.13(17)
C23 C22 C21 120.81(19)
C23 C22 H22 119.6
C21 C22 H22 119.6
C24 C23 C22 120.5(2)
C24 C23 H23 119.7
C22 C23 H23 119.7
C25 C24 C23 118.6(2)
C25 C24 C28 120.98(17)
C23 C24 C28 120.4(2)
C24 C25 C26 121.30(19)
C24 C25 H25 119.3
C26 C25 H25 119.3
C25 C26 C21 120.3(2)
C25 C26 H26 119.9
C21 C26 H26 119.9
O27 C27 N27 121.8(2)
O27 C27 C21 120.2(2)
N27 C27 C21 117.99(19)
C27 N27 H27A 119.2(16)
C27 N27 H27B 122.8(16)
H27A N27 H27B 118(2)
N11 C28 C24 111.53(16)
N11 C28 H28A 109.3
C24 C28 H28A 109.3
N11 C28 H28B 109.3
C24 C28 H28B 109.3
H28A C28 H28B 108.0

loop_
_geom_bond_atom_site_label_1
_geom_bond_atom_site_label_2
_geom_bond_distance
Cl1 C12 1.693(2)
O1S H1A 0.82(3)
O1S H1B 0.85(2)
N11 C12 1.352(3)
N11 C19 1.386(2)
N11 C28 1.451(3)
C12 N13 1.297(3)
N13 C14 1.383(3)
C14 C15 1.385(3)
C14 C19 1.387(3)
C15 C16 1.371(3)
C15 H15 0.9400
C16 C17 1.381(4)
C16 H16 0.9400
C17 C18 1.370(3)
C17 H17 0.9400
C18 C19 1.377(3)
C18 H18 0.9400
C21 C26 1.380(3)
C21 C22 1.382(3)
C21 C27 1.493(3)
C22 C23 1.379(3)
C22 H22 0.9400
C23 C24 1.377(3)
C23 H23 0.9400
C24 C25 1.369(3)
C24 C28 1.507(3)
C25 C26 1.378(3)
C25 H25 0.9400
C26 H26 0.9400
C27 O27 1.229(2)
C27 N27 1.318(3)
N27 H27A 0.86(2)
N27 H27B 0.92(2)
C28 H28A 0.9800
C28 H28B 0.9800

loop_
_geom_hbond_atom_site_label_D
_geom_hbond_atom_site_label_H
_geom_hbond_atom_site_label_A
_geom_hbond_distance_DH
_geom_hbond_distance_HA
_geom_hbond_distance_DA
_geom_hbond_angle_DHA
_geom_hbond_site_symmetry_A
N27 H27A O1S 0.86(2) 2.07(2) 2.885(3) 158(2) 2_664
N27 H27B O1S 0.92(2) 2.01(2) 2.858(3) 153(2) 3_755
O1S H1B N13 0.85(2) 1.98(3) 2.803(3) 162(2) .
O1S H1A O27 0.82(3) 1.95(3) 2.750(2) 163(2) 3_645

loop_
_geom_torsion_atom_site_label_1
_geom_torsion_atom_site_label_2
_geom_torsion_atom_site_label_3
_geom_torsion_atom_site_label_4
_geom_torsion
C19 N11 C12 N13 -0.2(2)
C28 N11 C12 N13 171.72(18)
C19 N11 C12 Cl1 179.77(14)
C28 N11 C12 Cl1 -8.3(3)
N11 C12 N13 C14 0.7(2)
Cl1 C12 N13 C14 -179.33(15)
C12 N13 C14 C15 179.3(2)
C12 N13 C14 C19 -0.9(2)
N13 C14 C15 C16 -179.3(2)
C19 C14 C15 C16 0.8(3)
C14 C15 C16 C17 -0.9(4)
C15 C16 C17 C18 0.6(4)
C16 C17 C18 C19 -0.1(3)
C17 C18 C19 N11 178.71(19)
C17 C18 C19 C14 0.0(3)
C12 N11 C19 C18 -179.2(2)
C28 N11 C19 C18 8.9(3)
C12 N11 C19 C14 -0.3(2)
C28 N11 C19 C14 -172.23(18)
N13 C14 C19 C18 179.72(18)
C15 C14 C19 C18 -0.4(3)
N13 C14 C19 N11 0.7(2)
C15 C14 C19 N11 -179.38(18)
C26 C21 C22 C23 0.1(3)
C27 C21 C22 C23 -177.11(18)
C21 C22 C23 C24 0.8(3)
C22 C23 C24 C25 -0.6(3)
C22 C23 C24 C28 179.32(19)
C23 C24 C25 C26 -0.5(3)
C28 C24 C25 C26 179.5(2)
C24 C25 C26 C21 1.5(3)
C22 C21 C26 C25 -1.2(3)
C27 C21 C26 C25 175.8(2)
C26 C21 C27 O27 -176.22(19)
C22 C21 C27 O27 0.8(3)
C26 C21 C27 N27 2.5(3)
C22 C21 C27 N27 179.55(19)
C12 N11 C28 C24 -78.8(2)
C19 N11 C28 C24 91.5(2)
C25 C24 C28 N11 118.6(2)
C23 C24 C28 N11 -61.3(3)

loop_
_cod_related_entry_id
_cod_related_entry_database
_cod_related_entry_code
1 ChemSpider 30661479
